data_4519062
loop_
_publ_author_name
'Khake, Shrikant M.'
'Chatani, Naoto'

_publ_section_title
;
 Rh(III)-Catalyzed [3 + 2] Annulation of Aniline Derivatives with
 Vinylsilanes via C--H Activation/Alkene Cyclization: Access to Highly
 Regioselective Indoline Derivatives
;
_journal_issue 19
_journal_name_full 'ACS Catalysis'
_journal_page_first 12375
_journal_page_last 12383
_journal_paper_doi 10.1021/acscatal.1c03603
_journal_volume 11
_journal_year 2021
_chemical_formula_sum 'C31 H27 N3 Si'
_chemical_formula_weight 469.64
_space_group_crystal_system triclinic
_space_group_IT_number 2
_space_group_name_Hall '-P 1'
_space_group_name_H-M_alt 'P -1'
_atom_sites_solution_hydrogens geom
_atom_sites_solution_primary direct
_atom_sites_solution_secondary difmap
_audit_creation_method SHELXL-2017/1
_cell_angle_alpha 109.919(6)
_cell_angle_beta 90.438(4)
_cell_angle_gamma 106.701(6)
_cell_formula_units_Z 2
_cell_length_a 9.4517(5)
_cell_length_b 10.5860(7)
_cell_length_c 13.7057(7)
_cell_measurement_reflns_used 3258
_cell_measurement_temperature 123(2)
_cell_measurement_theta_max 67.99
_cell_measurement_theta_min 4.60
_cell_volume 1226.40(14)
_computing_cell_refinement 'CrysAlisPro 1.171.40.43a (Rigaku OD, 2019)'
_computing_data_collection 'CrysAlisPro 1.171.40.43a (Rigaku OD, 2019)'
_computing_data_reduction 'CrysAlisPro 1.171.40.43a (Rigaku OD, 2019)'
_computing_molecular_graphics ORTEP-32
_computing_publication_material WinGX
_computing_structure_refinement 'SHELXL97 (Sheldrick, 2008)'
_computing_structure_solution 'SIR92 (Altomare, et al., 1994)'
_diffrn_ambient_temperature 123(2)
_diffrn_detector_area_resol_mean 10.000
_diffrn_measured_fraction_theta_full 0.987
_diffrn_measured_fraction_theta_max 0.975
_diffrn_measurement_device_type 'Rigaku XtaLAB P200'
_diffrn_measurement_method \w
_diffrn_radiation_type CuK\a
_diffrn_radiation_wavelength 1.54184
_diffrn_reflns_av_R_equivalents 0.1078
_diffrn_reflns_av_unetI/netI 0.0946
_diffrn_reflns_Laue_measured_fraction_full 0.987
_diffrn_reflns_Laue_measured_fraction_max 0.975
_diffrn_reflns_limit_h_max 11
_diffrn_reflns_limit_h_min -11
_diffrn_reflns_limit_k_max 12
_diffrn_reflns_limit_k_min -12
_diffrn_reflns_limit_l_max 16
_diffrn_reflns_limit_l_min -15
_diffrn_reflns_number 10259
_diffrn_reflns_point_group_measured_fraction_full 0.987
_diffrn_reflns_point_group_measured_fraction_max 0.975
_diffrn_reflns_theta_full 67.000
_diffrn_reflns_theta_max 68.044
_diffrn_reflns_theta_min 3.454
_exptl_absorpt_coefficient_mu 1.026
_exptl_absorpt_correction_T_max 0.814
_exptl_absorpt_correction_T_min 0.356
_exptl_absorpt_correction_type multi-scan
_exptl_absorpt_process_details
;
CrysAlisPro 1.171.40.43a (Rigaku Oxford Diffraction, 2019)
Empirical absorption correction using spherical harmonics,
 implemented in SCALE3 ABSPACK scaling algorithm.
;
_exptl_crystal_colour 'light yellow'
_exptl_crystal_density_diffrn 1.272
_exptl_crystal_density_method 'not measured'
_exptl_crystal_description prism
_exptl_crystal_F_000 496
_exptl_crystal_size_max 0.800
_exptl_crystal_size_mid 0.300
_exptl_crystal_size_min 0.200
_refine_diff_density_max 0.639
_refine_diff_density_min -0.661
_refine_diff_density_rms 0.125
_refine_ls_extinction_method none
_refine_ls_goodness_of_fit_ref 1.199
_refine_ls_hydrogen_treatment constr
_refine_ls_matrix_type full
_refine_ls_number_parameters 317
_refine_ls_number_reflns 4366
_refine_ls_number_restraints 0
_refine_ls_restrained_S_all 1.199
_refine_ls_R_factor_all 0.1242
_refine_ls_R_factor_gt 0.0971
_refine_ls_shift/su_max 0.004
_refine_ls_shift/su_mean 0.001
_refine_ls_structure_factor_coef Fsqd
_refine_ls_weighting_details 'w=1/[\s^2^(Fo^2^)+(0.2000P)^2^] where P=(Fo^2^+2Fc^2^)/3'
_refine_ls_weighting_scheme calc
_refine_ls_wR_factor_gt 0.2811
_refine_ls_wR_factor_ref 0.3174
_reflns_Friedel_coverage 0.000
_reflns_number_gt 3121
_reflns_number_total 4366
_reflns_threshold_expression 'I > 2\s(I)'
_cod_data_source_file cs1c03603_si_002.cif
_cod_data_source_block shelx
_cod_original_cell_volume 1226.39(13)
_cod_database_code 4519062
_shelx_shelxl_version_number 2017/1
_shelx_space_group_comment
;
The symmetry employed for this shelxl refinement is uniquely defined
by the following loop, which should always be used as a source of
symmetry information in preference to the above space-group names.
They are only intended as comments.
;
_shelx_estimated_absorpt_t_min 0.494
_shelx_estimated_absorpt_t_max 0.821

loop_
_space_group_symop_operation_xyz
'x, y, z'
'-x, -y, -z'

loop_
_atom_site_label
_atom_site_type_symbol
_atom_site_fract_x
_atom_site_fract_y
_atom_site_fract_z
_atom_site_U_iso_or_equiv
_atom_site_adp_type
_atom_site_occupancy
_atom_site_site_symmetry_order
_atom_site_calc_flag
_atom_site_refinement_flags_posn
_atom_site_refinement_flags_adp
_atom_site_refinement_flags_occupancy
_atom_site_disorder_assembly
_atom_site_disorder_group
C1 C 0.3973(4) 0.6071(4) 0.9201(3) 0.0330(9) Uani 1 1 d . . . . .
C2 C 0.3597(4) 0.4920(4) 0.8259(3) 0.0338(9) Uani 1 1 d . . . . .
C3 C 0.4693(5) 0.4500(5) 0.7691(3) 0.0434(11) Uani 1 1 d . . . . .
H3 H 0.443768 0.374502 0.703454 0.052 Uiso 1 1 calc R U . . .
C4 C 0.6168(5) 0.5201(5) 0.8098(3) 0.0439(11) Uani 1 1 d . . . . .
H4 H 0.693753 0.495824 0.770664 0.053 Uiso 1 1 calc R U . . .
C5 C 0.6522(5) 0.6259(4) 0.9078(3) 0.0409(10) Uani 1 1 d . . . . .
H5 H 0.753917 0.670020 0.935589 0.049 Uiso 1 1 calc R U . . .
C6 C 0.5439(4) 0.6704(4) 0.9677(3) 0.0381(9) Uani 1 1 d . . . . .
C7 C 0.5890(5) 0.7726(5) 1.0783(3) 0.0420(10) Uani 1 1 d . . . . .
H7A H 0.604670 0.868914 1.079780 0.063 Uiso 1 1 calc R U . . .
H7B H 0.681346 0.765820 1.105889 0.063 Uiso 1 1 calc R U . . .
H7C H 0.510243 0.749807 1.121337 0.063 Uiso 1 1 calc R U . . .
C8 C 0.2413(4) 0.7601(4) 1.0027(3) 0.0344(9) Uani 1 1 d . . . . .
C9 C 0.3320(5) 1.0001(4) 1.0658(3) 0.0422(10) Uani 1 1 d . . . . .
H9 H 0.412665 1.084727 1.081733 0.051 Uiso 1 1 calc R U . . .
C10 C 0.1929(5) 1.0105(4) 1.0905(3) 0.0442(11) Uani 1 1 d . . . . .
H10 H 0.175858 1.098955 1.122311 0.053 Uiso 1 1 calc R U . . .
C11 C 0.0816(5) 0.8850(4) 1.0661(3) 0.0425(10) Uani 1 1 d . . . . .
H11 H -0.015325 0.888693 1.081255 0.051 Uiso 1 1 calc R U . . .
C12 C 0.1358(4) 0.5041(4) 0.9050(3) 0.0383(10) Uani 1 1 d . . . . .
H12A H 0.049153 0.531235 0.888525 0.046 Uiso 1 1 calc R U . . .
H12B H 0.106546 0.444680 0.948206 0.046 Uiso 1 1 calc R U . . .
C13 C 0.1921(4) 0.4240(4) 0.8032(3) 0.0358(9) Uani 1 1 d . . . . .
H13 H 0.168571 0.322898 0.796533 0.043 Uiso 1 1 calc R U . . .
C14 C 0.1384(4) 0.6196(4) 0.6971(3) 0.0367(9) Uani 1 1 d . . . . .
C15 C 0.2825(4) 0.7151(4) 0.7176(3) 0.0413(10) Uani 1 1 d . . . . .
H15 H 0.365237 0.682771 0.722544 0.050 Uiso 1 1 calc R U . . .
C16 C 0.3069(5) 0.8557(5) 0.7307(3) 0.0436(10) Uani 1 1 d . . . . .
H16 H 0.405306 0.919161 0.745961 0.052 Uiso 1 1 calc R U . . .
C17 C 0.1871(5) 0.9032(5) 0.7215(3) 0.0486(11) Uani 1 1 d . . . . .
H17 H 0.203567 0.998907 0.728405 0.058 Uiso 1 1 calc R U . . .
C18 C 0.0439(5) 0.8119(5) 0.7023(3) 0.0494(11) Uani 1 1 d . . . . .
H18 H -0.038194 0.845302 0.697624 0.059 Uiso 1 1 calc R U . . .
C19 C 0.0198(5) 0.6722(5) 0.6899(3) 0.0442(11) Uani 1 1 d . . . . .
H19 H -0.079207 0.610201 0.676157 0.053 Uiso 1 1 calc R U . . .
C20 C -0.0973(4) 0.3269(4) 0.6615(3) 0.0351(9) Uani 1 1 d . . . . .
C21 C -0.1626(4) 0.2676(4) 0.7331(3) 0.0373(9) Uani 1 1 d . . . . .
H21 H -0.104121 0.282354 0.794926 0.045 Uiso 1 1 calc R U . . .
C22 C -0.3125(5) 0.1869(4) 0.7156(3) 0.0419(10) Uani 1 1 d . . . . .
H22 H -0.355009 0.147176 0.765154 0.050 Uiso 1 1 calc R U . . .
C23 C -0.3983(4) 0.1653(4) 0.6262(3) 0.0434(11) Uani 1 1 d . . . . .
H23 H -0.500065 0.110210 0.613795 0.052 Uiso 1 1 calc R U . . .
C24 C -0.3356(5) 0.2242(5) 0.5541(3) 0.0432(10) Uani 1 1 d . . . . .
H24 H -0.395195 0.210334 0.492984 0.052 Uiso 1 1 calc R U . . .
C25 C -0.1866(5) 0.3031(4) 0.5709(3) 0.0421(10) Uani 1 1 d . . . . .
H25 H -0.144546 0.341371 0.520516 0.050 Uiso 1 1 calc R U . . .
C26 C 0.1932(4) 0.3360(4) 0.5668(3) 0.0363(9) Uani 1 1 d . . . . .
C27 C 0.2808(4) 0.4019(5) 0.5063(3) 0.0407(10) Uani 1 1 d . . . . .
H27 H 0.298513 0.500099 0.521739 0.049 Uiso 1 1 calc R U . . .
C28 C 0.3429(5) 0.3262(5) 0.4233(3) 0.0464(11) Uani 1 1 d . . . . .
H28 H 0.403598 0.372957 0.383244 0.056 Uiso 1 1 calc R U . . .
C29 C 0.3161(5) 0.1827(5) 0.3993(3) 0.0492(12) Uani 1 1 d . . . . .
H29 H 0.357371 0.130686 0.342145 0.059 Uiso 1 1 calc R U . . .
C30 C 0.2288(5) 0.1146(5) 0.4589(3) 0.0464(11) Uani 1 1 d . . . . .
H30 H 0.211912 0.016520 0.443620 0.056 Uiso 1 1 calc R U . . .
C31 C 0.1670(5) 0.1907(5) 0.5405(3) 0.0434(10) Uani 1 1 d . . . . .
H31 H 0.105165 0.143278 0.579640 0.052 Uiso 1 1 calc R U . . .
N1 N 0.2627(3) 0.6305(3) 0.9599(2) 0.0358(8) Uani 1 1 d . . . . .
N2 N 0.3581(4) 0.8765(3) 1.0206(2) 0.0375(8) Uani 1 1 d . . . . .
N3 N 0.0995(4) 0.7575(4) 1.0224(2) 0.0398(8) Uani 1 1 d . . . . .
Si1 Si 0.10593(11) 0.43014(11) 0.68119(7) 0.0348(4) Uani 1 1 d . . . . .

loop_
_atom_site_aniso_label
_atom_site_aniso_U_11
_atom_site_aniso_U_22
_atom_site_aniso_U_33
_atom_site_aniso_U_23
_atom_site_aniso_U_13
_atom_site_aniso_U_12
C1 0.032(2) 0.038(2) 0.0326(19) 0.0112(16) 0.0113(15) 0.0175(17)
C2 0.032(2) 0.0341(19) 0.035(2) 0.0075(15) 0.0073(15) 0.0144(16)
C3 0.042(2) 0.045(2) 0.038(2) 0.0016(18) 0.0120(18) 0.0204(19)
C4 0.037(2) 0.046(2) 0.046(2) 0.0076(18) 0.0151(17) 0.0205(19)
C5 0.035(2) 0.039(2) 0.048(2) 0.0123(18) 0.0079(17) 0.0141(17)
C6 0.038(2) 0.038(2) 0.036(2) 0.0080(17) 0.0087(16) 0.0149(18)
C7 0.040(2) 0.047(2) 0.036(2) 0.0065(18) 0.0010(17) 0.0186(19)
C8 0.034(2) 0.040(2) 0.0251(18) 0.0065(15) 0.0096(14) 0.0128(17)
C9 0.045(2) 0.040(2) 0.037(2) 0.0074(17) 0.0092(18) 0.0154(19)
C10 0.046(2) 0.039(2) 0.049(2) 0.0097(18) 0.0193(19) 0.0206(19)
C11 0.038(2) 0.045(2) 0.040(2) 0.0069(18) 0.0146(17) 0.0173(19)
C12 0.034(2) 0.039(2) 0.033(2) 0.0023(16) 0.0096(15) 0.0094(17)
C13 0.036(2) 0.0319(19) 0.0324(19) 0.0011(15) 0.0086(15) 0.0124(16)
C14 0.039(2) 0.039(2) 0.0260(18) 0.0010(15) 0.0102(15) 0.0159(17)
C15 0.036(2) 0.045(2) 0.040(2) 0.0069(18) 0.0087(17) 0.0182(19)
C16 0.041(2) 0.044(2) 0.038(2) 0.0048(18) 0.0056(17) 0.0126(19)
C17 0.060(3) 0.038(2) 0.041(2) 0.0030(18) 0.006(2) 0.020(2)
C18 0.045(3) 0.050(3) 0.049(3) 0.006(2) 0.0068(19) 0.023(2)
C19 0.038(2) 0.048(2) 0.041(2) 0.0040(18) 0.0102(17) 0.0184(19)
C20 0.037(2) 0.0346(19) 0.0281(18) -0.0010(15) 0.0084(15) 0.0169(17)
C21 0.041(2) 0.039(2) 0.0281(19) 0.0027(16) 0.0077(16) 0.0177(18)
C22 0.042(2) 0.037(2) 0.040(2) 0.0040(17) 0.0201(18) 0.0138(18)
C23 0.035(2) 0.037(2) 0.042(2) -0.0052(17) 0.0077(17) 0.0104(18)
C24 0.039(2) 0.049(2) 0.035(2) 0.0020(18) 0.0006(17) 0.0200(19)
C25 0.043(2) 0.046(2) 0.032(2) 0.0047(17) 0.0104(17) 0.0178(19)
C26 0.036(2) 0.040(2) 0.0295(18) 0.0040(16) 0.0071(16) 0.0169(17)
C27 0.037(2) 0.043(2) 0.036(2) 0.0044(17) 0.0088(17) 0.0154(18)
C28 0.039(2) 0.060(3) 0.034(2) 0.0082(19) 0.0114(17) 0.016(2)
C29 0.044(2) 0.059(3) 0.035(2) -0.0011(19) 0.0135(18) 0.024(2)
C30 0.046(2) 0.044(2) 0.044(2) 0.0020(19) 0.0074(19) 0.023(2)
C31 0.044(2) 0.047(2) 0.035(2) 0.0057(17) 0.0128(17) 0.020(2)
N1 0.0313(17) 0.0383(18) 0.0297(16) 0.0019(13) 0.0083(13) 0.0108(14)
N2 0.0347(18) 0.0385(18) 0.0350(17) 0.0071(14) 0.0087(14) 0.0122(15)
N3 0.0368(18) 0.0428(19) 0.0364(18) 0.0065(14) 0.0137(14) 0.0165(15)
Si1 0.0333(6) 0.0368(6) 0.0290(6) 0.0021(4) 0.0100(4) 0.0143(5)

loop_
_atom_type_symbol
_atom_type_description
_atom_type_scat_dispersion_real
_atom_type_scat_dispersion_imag
_atom_type_scat_source
C C 0.0181 0.0091 'International Tables Vol C Tables 4.2.6.8 and 6.1.1.4'
H H 0.0000 0.0000 'International Tables Vol C Tables 4.2.6.8 and 6.1.1.4'
N N 0.0311 0.0180 'International Tables Vol C Tables 4.2.6.8 and 6.1.1.4'
Si Si 0.2541 0.3302 'International Tables Vol C Tables 4.2.6.8 and 6.1.1.4'

loop_
_geom_angle_atom_site_label_1
_geom_angle_atom_site_label_2
_geom_angle_atom_site_label_3
_geom_angle
_geom_angle_site_symmetry_1
_geom_angle_site_symmetry_3
_geom_angle_publ_flag
C6 C1 C2 121.4(3) . . ?
C6 C1 N1 129.3(3) . . ?
C2 C1 N1 108.8(3) . . ?
C3 C2 C1 120.6(4) . . ?
C3 C2 C13 128.6(3) . . ?
C1 C2 C13 110.7(3) . . ?
C2 C3 C4 118.7(3) . . ?
C2 C3 H3 120.6 . . ?
C4 C3 H3 120.6 . . ?
C3 C4 C5 120.0(3) . . ?
C3 C4 H4 120.0 . . ?
C5 C4 H4 120.0 . . ?
C4 C5 C6 122.7(4) . . ?
C4 C5 H5 118.7 . . ?
C6 C5 H5 118.7 . . ?
C1 C6 C5 115.8(3) . . ?
C1 C6 C7 124.4(3) . . ?
C5 C6 C7 119.6(4) . . ?
C6 C7 H7A 109.5 . . ?
C6 C7 H7B 109.5 . . ?
H7A C7 H7B 109.5 . . ?
C6 C7 H7C 109.5 . . ?
H7A C7 H7C 109.5 . . ?
H7B C7 H7C 109.5 . . ?
N2 C8 N3 125.9(4) . . ?
N2 C8 N1 118.6(3) . . ?
N3 C8 N1 115.5(4) . . ?
N2 C9 C10 123.1(4) . . ?
N2 C9 H9 118.5 . . ?
C10 C9 H9 118.5 . . ?
C11 C10 C9 115.6(4) . . ?
C11 C10 H10 122.2 . . ?
C9 C10 H10 122.2 . . ?
N3 C11 C10 124.8(4) . . ?
N3 C11 H11 117.6 . . ?
C10 C11 H11 117.6 . . ?
N1 C12 C13 105.1(3) . . ?
N1 C12 H12A 110.7 . . ?
C13 C12 H12A 110.7 . . ?
N1 C12 H12B 110.7 . . ?
C13 C12 H12B 110.7 . . ?
H12A C12 H12B 108.8 . . ?
C2 C13 C12 102.8(3) . . ?
C2 C13 Si1 114.8(3) . . ?
C12 C13 Si1 113.8(3) . . ?
C2 C13 H13 108.4 . . ?
C12 C13 H13 108.4 . . ?
Si1 C13 H13 108.4 . . ?
C15 C14 C19 117.2(4) . . ?
C15 C14 Si1 121.2(3) . . ?
C19 C14 Si1 121.6(3) . . ?
C16 C15 C14 121.4(4) . . ?
C16 C15 H15 119.3 . . ?
C14 C15 H15 119.3 . . ?
C15 C16 C17 119.7(4) . . ?
C15 C16 H16 120.1 . . ?
C17 C16 H16 120.1 . . ?
C18 C17 C16 120.1(4) . . ?
C18 C17 H17 119.9 . . ?
C16 C17 H17 119.9 . . ?
C19 C18 C17 120.0(4) . . ?
C19 C18 H18 120.0 . . ?
C17 C18 H18 120.0 . . ?
C18 C19 C14 121.5(4) . . ?
C18 C19 H19 119.3 . . ?
C14 C19 H19 119.3 . . ?
C21 C20 C25 118.0(4) . . ?
C21 C20 Si1 121.9(3) . . ?
C25 C20 Si1 120.1(3) . . ?
C20 C21 C22 121.3(4) . . ?
C20 C21 H21 119.4 . . ?
C22 C21 H21 119.4 . . ?
C23 C22 C21 119.7(4) . . ?
C23 C22 H22 120.1 . . ?
C21 C22 H22 120.1 . . ?
C22 C23 C24 119.9(4) . . ?
C22 C23 H23 120.1 . . ?
C24 C23 H23 120.1 . . ?
C25 C24 C23 120.4(4) . . ?
C25 C24 H24 119.8 . . ?
C23 C24 H24 119.8 . . ?
C24 C25 C20 120.7(4) . . ?
C24 C25 H25 119.6 . . ?
C20 C25 H25 119.6 . . ?
C27 C26 C31 117.9(3) . . ?
C27 C26 Si1 124.0(3) . . ?
C31 C26 Si1 118.1(3) . . ?
C26 C27 C28 121.0(4) . . ?
C26 C27 H27 119.5 . . ?
C28 C27 H27 119.5 . . ?
C29 C28 C27 119.9(4) . . ?
C29 C28 H28 120.0 . . ?
C27 C28 H28 120.0 . . ?
C28 C29 C30 120.0(4) . . ?
C28 C29 H29 120.0 . . ?
C30 C29 H29 120.0 . . ?
C31 C30 C29 119.4(4) . . ?
C31 C30 H30 120.3 . . ?
C29 C30 H30 120.3 . . ?
C30 C31 C26 121.7(4) . . ?
C30 C31 H31 119.2 . . ?
C26 C31 H31 119.2 . . ?
C8 N1 C1 125.0(3) . . ?
C8 N1 C12 120.2(3) . . ?
C1 N1 C12 108.9(3) . . ?
C9 N2 C8 116.1(3) . . ?
C11 N3 C8 114.5(4) . . ?
C14 Si1 C20 112.80(18) . . ?
C14 Si1 C13 108.55(17) . . ?
C20 Si1 C13 107.77(18) . . ?
C14 Si1 C26 112.06(18) . . ?
C20 Si1 C26 107.37(16) . . ?
C13 Si1 C26 108.11(17) . . ?

loop_
_geom_bond_atom_site_label_1
_geom_bond_atom_site_label_2
_geom_bond_distance
_geom_bond_site_symmetry_2
_geom_bond_publ_flag
C1 C6 1.396(6) . ?
C1 C2 1.396(5) . ?
C1 N1 1.442(5) . ?
C2 C3 1.385(5) . ?
C2 C13 1.520(5) . ?
C3 C4 1.385(6) . ?
C3 H3 0.9500 . ?
C4 C5 1.386(6) . ?
C4 H4 0.9500 . ?
C5 C6 1.403(5) . ?
C5 H5 0.9500 . ?
C6 C7 1.503(5) . ?
C7 H7A 0.9800 . ?
C7 H7B 0.9800 . ?
C7 H7C 0.9800 . ?
C8 N2 1.344(5) . ?
C8 N3 1.364(5) . ?
C8 N1 1.371(5) . ?
C9 N2 1.339(5) . ?
C9 C10 1.386(6) . ?
C9 H9 0.9500 . ?
C10 C11 1.368(6) . ?
C10 H10 0.9500 . ?
C11 N3 1.338(5) . ?
C11 H11 0.9500 . ?
C12 N1 1.474(5) . ?
C12 C13 1.553(5) . ?
C12 H12A 0.9900 . ?
C12 H12B 0.9900 . ?
C13 Si1 1.883(4) . ?
C13 H13 1.0000 . ?
C14 C15 1.402(6) . ?
C14 C19 1.403(6) . ?
C14 Si1 1.874(4) . ?
C15 C16 1.385(6) . ?
C15 H15 0.9500 . ?
C16 C17 1.386(6) . ?
C16 H16 0.9500 . ?
C17 C18 1.380(6) . ?
C17 H17 0.9500 . ?
C18 C19 1.379(6) . ?
C18 H18 0.9500 . ?
C19 H19 0.9500 . ?
C20 C21 1.394(6) . ?
C20 C25 1.402(6) . ?
C20 Si1 1.882(4) . ?
C21 C22 1.397(6) . ?
C21 H21 0.9500 . ?
C22 C23 1.378(6) . ?
C22 H22 0.9500 . ?
C23 C24 1.390(6) . ?
C23 H23 0.9500 . ?
C24 C25 1.386(6) . ?
C24 H24 0.9500 . ?
C25 H25 0.9500 . ?
C26 C27 1.391(6) . ?
C26 C31 1.399(6) . ?
C26 Si1 1.886(4) . ?
C27 C28 1.393(5) . ?
C27 H27 0.9500 . ?
C28 C29 1.385(7) . ?
C28 H28 0.9500 . ?
C29 C30 1.392(7) . ?
C29 H29 0.9500 . ?
C30 C31 1.381(5) . ?
C30 H30 0.9500 . ?
C31 H31 0.9500 . ?
